data_7053883
loop_
_publ_author_name
'Wang, Xiaoqing'
'Liu, Hou-ting'
'Cui, Jichun'
'Wu, Yanping'
'Lu, Hua'
'Lu, Jing'
'Liu, Zhipeng'
'He, Weijiang'

_publ_section_title
;
 Synthesis and fluorescence properties of isoindoline--benzazole-based
 boron difluoride complexes
;
_journal_issue 3
_journal_name_full 'New Journal of Chemistry'
_journal_page_first 1277
_journal_paper_doi 10.1039/c3nj01361h
_journal_volume 38
_journal_year 2014
_chemical_formula_sum 'C17 H15 B F2 N4 O2 S'
_chemical_formula_weight 388.20
_chemical_name_systematic
;
?
;
_space_group_IT_number 2
_symmetry_cell_setting triclinic
_symmetry_space_group_name_Hall '-P 1'
_symmetry_space_group_name_H-M 'P -1'
_atom_sites_solution_hydrogens geom
_atom_sites_solution_primary direct
_atom_sites_solution_secondary difmap
_audit_creation_method SHELXL-97
_cell_angle_alpha 62.48(3)
_cell_angle_beta 87.54(2)
_cell_angle_gamma 86.180(19)
_cell_formula_units_Z 2
_cell_length_a 6.9557(15)
_cell_length_b 11.770(3)
_cell_length_c 12.267(3)
_cell_measurement_reflns_used 1167
_cell_measurement_temperature 293(2)
_cell_measurement_theta_max 28.4637
_cell_measurement_theta_min 3.2643
_cell_volume 888.6(4)
_computing_structure_refinement 'SHELXL-97 (Sheldrick, 1997)'
_computing_structure_solution 'SHELXS-97 (Sheldrick, 1990)'
_diffrn_ambient_temperature 293(2)
_diffrn_measured_fraction_theta_full 0.998
_diffrn_measured_fraction_theta_max 0.998
_diffrn_measurement_device_type 'Xcalibur, Eos, Gemini'
_diffrn_radiation_monochromator graphite
_diffrn_radiation_source 'Enhance (Mo) X-ray Source'
_diffrn_radiation_type MoK\a
_diffrn_radiation_wavelength 0.71073
_diffrn_reflns_av_R_equivalents 0.0243
_diffrn_reflns_av_sigmaI/netI 0.0435
_diffrn_reflns_limit_h_max 8
_diffrn_reflns_limit_h_min -8
_diffrn_reflns_limit_k_max 13
_diffrn_reflns_limit_k_min -12
_diffrn_reflns_limit_l_max 14
_diffrn_reflns_limit_l_min -14
_diffrn_reflns_number 5261
_diffrn_reflns_theta_full 25.02
_diffrn_reflns_theta_max 25.02
_diffrn_reflns_theta_min 3.27
_exptl_absorpt_coefficient_mu 0.223
_exptl_absorpt_correction_T_max 0.9568
_exptl_absorpt_correction_T_min 0.9162
_exptl_absorpt_correction_type multi-scan
_exptl_absorpt_process_details SADABS
_exptl_crystal_density_diffrn 1.451
_exptl_crystal_density_method 'not measured'
_exptl_crystal_F_000 400
_exptl_crystal_size_max 0.40
_exptl_crystal_size_mid 0.20
_exptl_crystal_size_min 0.20
_refine_diff_density_max 0.253
_refine_diff_density_min -0.274
_refine_diff_density_rms 0.046
_refine_ls_extinction_method none
_refine_ls_goodness_of_fit_ref 1.061
_refine_ls_hydrogen_treatment constr
_refine_ls_matrix_type full
_refine_ls_number_parameters 246
_refine_ls_number_reflns 3133
_refine_ls_number_restraints 762
_refine_ls_restrained_S_all 0.989
_refine_ls_R_factor_all 0.0773
_refine_ls_R_factor_gt 0.0505
_refine_ls_shift/su_max 0.000
_refine_ls_shift/su_mean 0.000
_refine_ls_structure_factor_coef Fsqd
_refine_ls_weighting_details 'calc w=1/[\s^2^(Fo^2^)+(0.0614P)^2^+0.0953P] where P=(Fo^2^+2Fc^2^)/3'
_refine_ls_weighting_scheme calc
_refine_ls_wR_factor_gt 0.1194
_refine_ls_wR_factor_ref 0.1415
_reflns_number_gt 2121
_reflns_number_total 3133
_reflns_threshold_expression >2sigma(I)
_cod_data_source_file c3nj01361h.txt
_cod_data_source_block exp_1836
_cod_original_sg_symbol_H-M P-1
_cod_database_code 7053883

loop_
_symmetry_equiv_pos_as_xyz
'x, y, z'
'-x, -y, -z'

loop_
_atom_site_label
_atom_site_type_symbol
_atom_site_fract_x
_atom_site_fract_y
_atom_site_fract_z
_atom_site_U_iso_or_equiv
_atom_site_adp_type
_atom_site_occupancy
_atom_site_symmetry_multiplicity
_atom_site_calc_flag
_atom_site_refinement_flags
S1 S 0.16167(11) 0.84585(8) 0.48735(7) 0.0720(3) Uani 1 1 d U
B1 B 0.2465(4) 0.8363(3) 0.8880(3) 0.0524(7) Uani 1 1 d U
F1 F 0.4147(2) 0.79054(15) 0.85523(13) 0.0724(5) Uani 1 1 d U
F2 F 0.0917(2) 0.81434(15) 0.83583(14) 0.0742(5) Uani 1 1 d U
N1 N 0.2222(3) 0.76823(19) 1.03088(17) 0.0482(5) Uani 1 1 d U
N2 N 0.1990(3) 0.7471(2) 1.21868(18) 0.0540(5) Uani 1 1 d U
H2A H 0.1937 0.7661 1.2786 0.065 Uiso 1 1 calc R
N3 N 0.2399(3) 0.9576(2) 1.05965(18) 0.0499(5) Uani 1 1 d U
N4 N 0.2556(3) 0.97882(19) 0.85600(17) 0.0483(5) Uani 1 1 d U
O1 O 0.2787(3) 1.06928(19) 0.64365(16) 0.0706(6) Uani 1 1 d U
O2 O 0.1857(4) 0.7573(2) 0.43094(18) 0.0965(8) Uani 1 1 d U
C1 C 0.2013(3) 0.6385(3) 1.1105(2) 0.0530(6) Uani 1 1 d U
C2 C 0.1963(4) 0.5336(3) 1.0893(3) 0.0733(8) Uani 1 1 d U
H2 H 0.2061 0.5417 1.0102 0.088 Uiso 1 1 calc R
C3 C 0.1760(5) 0.4160(3) 1.1908(4) 0.0876(10) Uani 1 1 d U
H3 H 0.1723 0.3430 1.1799 0.105 Uiso 1 1 calc R
C4 C 0.1611(5) 0.4042(3) 1.3079(3) 0.0856(10) Uani 1 1 d U
H4 H 0.1488 0.3231 1.3739 0.103 Uiso 1 1 calc R
C5 C 0.1638(4) 0.5078(3) 1.3309(3) 0.0704(8) Uani 1 1 d U
H5 H 0.1515 0.4993 1.4101 0.084 Uiso 1 1 calc R
C6 C 0.1861(3) 0.6262(3) 1.2288(2) 0.0542(6) Uani 1 1 d U
C7 C 0.2213(3) 0.8296(2) 1.1001(2) 0.0464(6) Uani 1 1 d U
C8 C 0.2557(3) 1.0245(2) 0.9415(2) 0.0488(6) Uani 1 1 d U
C9 C 0.2788(3) 1.1644(2) 0.8745(2) 0.0508(6) Uani 1 1 d U
C10 C 0.2894(4) 1.2548(3) 0.9161(3) 0.0645(7) Uani 1 1 d U
H10 H 0.2801 1.2327 0.9993 0.077 Uiso 1 1 calc R
C11 C 0.3146(4) 1.3803(3) 0.8271(3) 0.0758(9) Uani 1 1 d U
H11 H 0.3217 1.4438 0.8516 0.091 Uiso 1 1 calc R
C12 C 0.3292(4) 1.4132(3) 0.7043(3) 0.0778(9) Uani 1 1 d U
H12 H 0.3453 1.4984 0.6476 0.093 Uiso 1 1 calc R
C13 C 0.3207(4) 1.3224(3) 0.6631(3) 0.0678(8) Uani 1 1 d U
H13 H 0.3324 1.3443 0.5800 0.081 Uiso 1 1 calc R
C14 C 0.2938(3) 1.1976(2) 0.7511(2) 0.0535(6) Uani 1 1 d U
C15 C 0.2761(3) 1.0808(3) 0.7369(2) 0.0541(6) Uani 1 1 d U
C16 C 0.3603(5) 0.8080(3) 0.5843(3) 0.0886(10) Uani 1 1 d U
H16A H 0.3496 0.7236 0.6517 0.133 Uiso 1 1 calc R
H16B H 0.3627 0.8693 0.6153 0.133 Uiso 1 1 calc R
H16C H 0.4771 0.8105 0.5387 0.133 Uiso 1 1 calc R
C17 C 0.2267(5) 0.9986(3) 0.3742(3) 0.0875(10) Uani 1 1 d U
H17A H 0.3561 0.9926 0.3461 0.131 Uiso 1 1 calc R
H17B H 0.2191 1.0572 0.4087 0.131 Uiso 1 1 calc R
H17C H 0.1403 1.0289 0.3063 0.131 Uiso 1 1 calc R

loop_
_atom_site_aniso_label
_atom_site_aniso_U_11
_atom_site_aniso_U_22
_atom_site_aniso_U_33
_atom_site_aniso_U_23
_atom_site_aniso_U_13
_atom_site_aniso_U_12
S1 0.0793(5) 0.0840(6) 0.0659(5) -0.0452(4) 0.0138(4) -0.0182(4)
B1 0.0569(17) 0.0612(17) 0.0438(16) -0.0279(14) -0.0056(13) -0.0023(14)
F1 0.0891(12) 0.0805(11) 0.0534(9) -0.0388(8) 0.0051(8) 0.0141(9)
F2 0.0917(12) 0.0768(10) 0.0615(10) -0.0349(9) -0.0224(8) -0.0143(9)
N1 0.0490(11) 0.0570(13) 0.0434(11) -0.0269(10) -0.0007(9) -0.0045(9)
N2 0.0510(12) 0.0704(15) 0.0425(12) -0.0279(11) -0.0009(9) -0.0007(10)
N3 0.0519(12) 0.0597(13) 0.0446(12) -0.0299(10) -0.0028(9) 0.0010(10)
N4 0.0498(12) 0.0586(12) 0.0406(11) -0.0263(10) -0.0001(9) -0.0035(9)
O1 0.0861(14) 0.0817(14) 0.0451(11) -0.0303(10) 0.0017(10) -0.0052(11)
O2 0.165(2) 0.0877(15) 0.0575(13) -0.0481(12) 0.0042(13) -0.0312(15)
C1 0.0496(14) 0.0605(16) 0.0506(15) -0.0265(13) -0.0033(11) -0.0051(12)
C2 0.090(2) 0.0654(18) 0.0688(19) -0.0332(16) 0.0007(16) -0.0141(15)
C3 0.097(2) 0.066(2) 0.100(3) -0.0371(19) -0.005(2) -0.0163(17)
C4 0.078(2) 0.071(2) 0.081(2) -0.0108(18) -0.0043(18) -0.0136(17)
C5 0.0597(17) 0.078(2) 0.0597(18) -0.0196(16) -0.0002(13) -0.0045(14)
C6 0.0433(14) 0.0656(17) 0.0491(15) -0.0221(13) -0.0040(11) -0.0035(12)
C7 0.0424(13) 0.0631(16) 0.0385(13) -0.0277(12) -0.0013(10) -0.0008(11)
C8 0.0373(13) 0.0651(16) 0.0527(15) -0.0347(13) -0.0029(11) 0.0016(11)
C9 0.0395(13) 0.0568(15) 0.0608(16) -0.0314(13) -0.0047(11) 0.0022(11)
C10 0.0539(16) 0.0697(18) 0.0795(19) -0.0428(16) -0.0101(14) 0.0056(13)
C11 0.0619(18) 0.0606(19) 0.112(3) -0.0462(19) -0.0075(17) 0.0019(14)
C12 0.067(2) 0.0580(18) 0.095(2) -0.0243(18) -0.0019(17) -0.0019(14)
C13 0.0576(17) 0.0631(18) 0.0717(19) -0.0223(16) -0.0027(14) 0.0034(13)
C14 0.0398(13) 0.0565(15) 0.0598(17) -0.0235(13) -0.0032(11) 0.0025(11)
C15 0.0486(14) 0.0642(16) 0.0485(15) -0.0256(13) -0.0007(12) 0.0003(12)
C16 0.124(3) 0.092(2) 0.062(2) -0.0439(18) -0.0143(19) -0.005(2)
C17 0.083(2) 0.072(2) 0.093(3) -0.0258(19) -0.0048(19) -0.0006(17)

loop_
_atom_type_symbol
_atom_type_description
_atom_type_scat_dispersion_real
_atom_type_scat_dispersion_imag
_atom_type_scat_source
C C 0.0033 0.0016 'International Tables Vol C Tables 4.2.6.8 and 6.1.1.4'
H H 0.0000 0.0000 'International Tables Vol C Tables 4.2.6.8 and 6.1.1.4'
O O 0.0106 0.0060 'International Tables Vol C Tables 4.2.6.8 and 6.1.1.4'
S S 0.1246 0.1234 'International Tables Vol C Tables 4.2.6.8 and 6.1.1.4'
F F 0.0171 0.0103 'International Tables Vol C Tables 4.2.6.8 and 6.1.1.4'
N N 0.0061 0.0033 'International Tables Vol C Tables 4.2.6.8 and 6.1.1.4'
B B 0.0013 0.0007 'International Tables Vol C Tables 4.2.6.8 and 6.1.1.4'

loop_
_geom_angle_atom_site_label_1
_geom_angle_atom_site_label_2
_geom_angle_atom_site_label_3
_geom_angle
O2 S1 C16 105.29(16)
O2 S1 C17 107.22(15)
C16 S1 C17 98.52(16)
F2 B1 F1 110.1(2)
F2 B1 N4 112.3(2)
F1 B1 N4 111.5(2)
F2 B1 N1 109.6(2)
F1 B1 N1 109.7(2)
N4 B1 N1 103.3(2)
C7 N1 C1 107.3(2)
C7 N1 B1 123.8(2)
C1 N1 B1 129.0(2)
C7 N2 C6 108.3(2)
C8 N3 C7 114.7(2)
C8 N4 C15 109.7(2)
C8 N4 B1 124.6(2)
C15 N4 B1 125.5(2)
C2 C1 C6 121.4(3)
C2 C1 N1 131.7(2)
C6 C1 N1 106.9(2)
C1 C2 C3 117.0(3)
C4 C3 C2 121.4(3)
C5 C4 C3 122.5(3)
C4 C5 C6 116.0(3)
N2 C6 C1 107.0(2)
N2 C6 C5 131.3(3)
C1 C6 C5 121.7(3)
N2 C7 N1 110.4(2)
N2 C7 N3 122.7(2)
N1 C7 N3 126.9(2)
N3 C8 N4 126.5(2)
N3 C8 C9 125.4(2)
N4 C8 C9 108.0(2)
C14 C9 C10 121.4(3)
C14 C9 C8 107.2(2)
C10 C9 C8 131.3(3)
C9 C10 C11 116.6(3)
C12 C11 C10 121.9(3)
C11 C12 C13 121.4(3)
C12 C13 C14 116.9(3)
C9 C14 C13 121.8(3)
C9 C14 C15 108.3(2)
C13 C14 C15 129.9(3)
O1 C15 N4 124.3(2)
O1 C15 C14 129.0(3)
N4 C15 C14 106.7(2)

loop_
_geom_bond_atom_site_label_1
_geom_bond_atom_site_label_2
_geom_bond_distance
S1 O2 1.492(2)
S1 C16 1.758(3)
S1 C17 1.764(3)
B1 F2 1.373(3)
B1 F1 1.377(3)
B1 N4 1.541(4)
B1 N1 1.561(3)
N1 C7 1.345(3)
N1 C1 1.395(3)
N2 C7 1.333(3)
N2 C6 1.379(3)
N3 C8 1.295(3)
N3 C7 1.364(3)
N4 C8 1.382(3)
N4 C15 1.407(3)
O1 C15 1.212(3)
C1 C2 1.377(4)
C1 C6 1.390(4)
C2 C3 1.380(4)
C3 C4 1.379(5)
C4 C5 1.374(4)
C5 C6 1.391(4)
C8 C9 1.479(4)
C9 C14 1.378(4)
C9 C10 1.382(4)
C10 C11 1.390(4)
C11 C12 1.372(4)
C12 C13 1.383(4)
C13 C14 1.383(4)
C14 C15 1.477(4)
